data_9002780
loop_
_publ_author_name
'Caballero, J. M.'
'Oberti, R.'
'Ottolini, L.'

_publ_section_title
;
 Ferripedrizite, a new monoclinic Li amphibole end-member from the
 Eastern Pedriza Massif, Sierra de Guadarrama, Spain, and a restatement
 of the nomenclature of Mg-Fe-Mn-Li amphiboles
;
_journal_name_full 'American Mineralogist'
_journal_page_first 976
_journal_page_last 982
_journal_volume 87
_journal_year 2002
_chemical_formula_sum
;Al0.2 Ca0.04 F0.7 Fe2.51 H1.3 K0.04 Li2.34 Mg1.48 Mn0.07 Na0.76 O23.3 Si8
 Ti0.08 Zn0.02
;
_chemical_name_mineral Ferripedrizite
_space_group_IT_number 12
_symmetry_space_group_name_Hall '-C 2y'
_symmetry_space_group_name_H-M 'C 1 2/m 1'
_cell_angle_alpha 90
_cell_angle_beta 102.15
_cell_angle_gamma 90
_cell_formula_units_Z 2
_cell_length_a 9.499
_cell_length_b 17.864
_cell_length_c 5.296
_cell_volume 878.548
_database_code_amcsd 0002869
_exptl_crystal_density_diffrn 3.173
_cod_original_formula_sum
;O23.3 F.7 Si8 Mg1.48 Fe2.51 Al.2 Ti.08 Zn.02 Li2.34 Mn.07 Na.76 Ca.04 K.04
 H1.3
;
_cod_database_code 9002780

loop_
_space_group_symop_operation_xyz
x,y,z
1/2+x,1/2+y,z
x,-y,z
1/2+x,1/2-y,z
-x,y,-z
1/2-x,1/2+y,-z
-x,-y,-z
1/2-x,1/2-y,-z

loop_
_atom_site_aniso_label
_atom_site_aniso_U_11
_atom_site_aniso_U_22
_atom_site_aniso_U_33
_atom_site_aniso_U_12
_atom_site_aniso_U_13
_atom_site_aniso_U_23
O1 0.00612 0.00808 0.00869 -0.00084 0.00146 0.00000
O2 0.00699 0.01132 0.00801 0.00084 0.00170 0.00047
O3 0.01048 0.01132 0.01304 0.00000 0.00049 0.00000
F3 0.01048 0.01132 0.01304 0.00000 0.00049 0.00000
O4 0.01223 0.00808 0.01046 -0.00336 0.00097 0.00047
O5 0.00743 0.01617 0.00869 0.00000 0.00195 0.00422
O6 0.00874 0.01778 0.00774 0.00084 0.00073 -0.00469
O7 0.01048 0.00647 0.01697 0.00000 0.00195 0.00000
SiT1 0.00568 0.00485 0.00543 0.00000 0.00073 -0.00047
SiT2 0.00612 0.00647 0.00543 -0.00084 0.00073 0.00000
MgM1 0.00874 0.00808 0.00693 0.00000 0.00268 0.00000
FeM1 0.00874 0.00808 0.00693 0.00000 0.00268 0.00000
FeM2 0.00612 0.00647 0.00652 0.00000 0.00097 0.00000
AlM2 0.00612 0.00647 0.00652 0.00000 0.00097 0.00000
TiM2 0.00612 0.00647 0.00652 0.00000 0.00097 0.00000
ZnM2 0.00612 0.00647 0.00652 0.00000 0.00097 0.00000
LiM3 0.01005 0.00647 0.00856 0.00000 0.00073 0.00000
FeM3 0.01005 0.00647 0.00856 0.00000 0.00073 0.00000
MnM3 0.01005 0.00647 0.00856 0.00000 0.00073 0.00000
NaM4 0.01442 0.05012 0.00978 0.00000 0.00633 0.00000
CaM4 0.01442 0.05012 0.00978 0.00000 0.00633 0.00000
NaAm 0.04980 0.19400 0.04413 0.00000 0.03629 0.00000
KAm 0.04980 0.19400 0.04413 0.00000 0.03629 0.00000

loop_
_atom_site_label
_atom_site_fract_x
_atom_site_fract_y
_atom_site_fract_z
_atom_site_occupancy
_atom_site_U_iso_or_equiv
_atom_site_type_symbol
_atom_site_attached_hydrogens
O1 0.11210 0.09110 0.20450 1.00000 0.00773 O 0
O2 0.12170 0.17360 0.73110 1.00000 0.00861 O 0
O3 0.11450 0.00000 0.70110 0.65000 0.01191 O 0
F3 0.11450 0.00000 0.70110 0.35000 0.01191 F 0
O4 0.37470 0.25030 0.78260 1.00000 0.01064 O 0
O5 0.35450 0.12950 0.06390 1.00000 0.01039 O 0
O6 0.34670 0.12050 0.56260 1.00000 0.01140 O 0
O7 0.33950 0.00000 0.28030 1.00000 0.01140 O 0
SiT1 0.28560 0.08640 0.27790 1.00000 0.00557 Si 0
SiT2 0.29670 0.17130 0.78670 1.00000 0.00583 Si 0
MgM1 0.00000 0.08780 0.50000 0.74000 0.00785 Mg 0
FeM1 0.00000 0.08780 0.50000 0.26000 0.00785 Fe 0
FeM2 0.00000 0.18100 0.00000 0.85000 0.00671 Fe 0
AlM2 0.00000 0.18100 0.00000 0.10000 0.00671 Al 0
TiM2 0.00000 0.18100 0.00000 0.04000 0.00671 Ti 0
ZnM2 0.00000 0.18100 0.00000 0.01000 0.00671 Zn 0
LiM3 0.00000 0.00000 0.00000 0.64000 0.00874 Li 0
FeM3 0.00000 0.00000 0.00000 0.29000 0.00874 Fe 0
MnM3 0.00000 0.00000 0.00000 0.07000 0.00874 Mn 0
NaM4 0.00000 0.26360 0.50000 0.12000 0.02444 Na 0
CaM4 0.00000 0.26360 0.50000 0.02000 0.02444 Ca 0
LiM4* 0.00000 0.24540 0.50000 0.85000 0.01330 Li 0
NaAm 0.07200 0.50000 0.14530 0.26000 0.03394 Na 0
KAm 0.07200 0.50000 0.14530 0.02000 0.03394 K 0
H 0.18770 0.00000 0.76570 0.65000 0.01153 H 0

loop_
_cod_changelog_entry_id
_cod_changelog_entry_author
_cod_changelog_entry_date
_cod_changelog_entry_text
1
;cod-tools version 3.8.0
Id: cif_guess_AMCSD_atom_types 9581 2023-05-17 12:35:41Z saulius
;
2023-05-23T09:15:09+03:00
;Derived atom types and hydrogen counts
from atom names that follow the AMCSD naming convention
(Wat == water, O-H == hydroxyl).
;

loop_
_cod_related_entry_id
_cod_related_entry_database
_cod_related_entry_code
1 AMCSD 0002869
